data_2243142
loop_
_publ_author_name
'Johnston, Dean H.'
'Agho, Ikponmwosa'

_publ_section_title
;
 Crystal structures and hydrogen-bonding analysis of a series of solvated
 ammonium salts of molybdenum(II) chloride clusters
;
_journal_coeditor_code EB2023
_journal_issue 11
_journal_name_full 'Acta Crystallographica Section E'
_journal_page_first 1705
_journal_page_last 1711
_journal_paper_doi 10.1107/S205698901901380X
_journal_volume 75
_journal_year 2019
_chemical_formula_iupac '(C12 H18 N2) [Mo6 Cl8 Cl6], 3C3 H6 O'
_chemical_formula_moiety 'C12 H18 N2 2+, Cl14 Mo6 2-, 3(C3 H6 O)'
_chemical_formula_sum 'C21 H36 Cl14 Mo6 N2 O3'
_chemical_formula_weight 1436.46
_chemical_name_systematic
;
<i>N</i>,<i>N</i>'-(1,4-Phenylene)bis(propan-2-iminium)
octa-\m~3~-chlorido-hexachlorido-<i>octahedro</i>-hexamolybdate acetone
trisolvate
;
_space_group_crystal_system triclinic
_space_group_IT_number 2
_space_group_name_Hall '-P 1'
_space_group_name_H-M_alt 'P -1'
_symmetry_space_group_name_Hall '-P 1'
_symmetry_space_group_name_H-M 'P -1'
_atom_sites_solution_hydrogens mixed
_atom_sites_solution_primary heavy
_cell_angle_alpha 64.933(6)
_cell_angle_beta 71.174(6)
_cell_angle_gamma 75.440(6)
_cell_formula_units_Z 1
_cell_length_a 9.451(2)
_cell_length_b 11.236(3)
_cell_length_c 11.712(3)
_cell_measurement_reflns_used 5309
_cell_measurement_temperature 200.0
_cell_measurement_theta_max 25.09
_cell_measurement_theta_min 2.24
_cell_volume 1056.7(5)
_computing_cell_refinement
;
SAINT (Bruker, 2012)
;
_computing_data_collection
;
APEX2 (Bruker, 2012)
;
_computing_data_reduction
;
SAINT (Bruker, 2012)
;
_computing_molecular_graphics
;
<i>CrystalMaker</i> (Palmer, 2019) and <i>CrystalExplorer</i>
(Spackman & Jayatilaka, 2009)
;
_computing_publication_material
;
<i>OLEX2</i> (Dolomanov <i>et al.</i>,  2009) and
publCIF (Westrip, 2010)
;
_computing_structure_refinement
;
SHELXL2018 (Sheldrick, 2015)
;
_computing_structure_solution
;
SHELXS (Sheldrick, 2008)
;
_diffrn_ambient_temperature 200.0
_diffrn_detector 'CCD plate'
_diffrn_detector_area_resol_mean 8.3330
_diffrn_measured_fraction_theta_full 0.975
_diffrn_measured_fraction_theta_max 0.975
_diffrn_measurement_device 'three-circle diffractometer'
_diffrn_measurement_device_type 'Bruker SMART X2S benchtop'
_diffrn_measurement_method '\f and \w scans'
_diffrn_radiation_monochromator graphite
_diffrn_radiation_probe x-ray
_diffrn_radiation_type MoK\a
_diffrn_radiation_wavelength 0.71073
_diffrn_reflns_av_R_equivalents 0.0302
_diffrn_reflns_av_unetI/netI 0.0320
_diffrn_reflns_limit_h_max 11
_diffrn_reflns_limit_h_min -11
_diffrn_reflns_limit_k_max 13
_diffrn_reflns_limit_k_min -13
_diffrn_reflns_limit_l_max 13
_diffrn_reflns_limit_l_min -13
_diffrn_reflns_number 10036
_diffrn_reflns_theta_full 25.147
_diffrn_reflns_theta_max 25.147
_diffrn_reflns_theta_min 2.638
_diffrn_source 'sealed microfocus source'
_diffrn_source_current 1.0
_diffrn_source_power 0.04991
_diffrn_source_voltage 49.91
_diffrn_standards_number 0
_exptl_absorpt_coefficient_mu 2.640
_exptl_absorpt_correction_T_max 0.7452
_exptl_absorpt_correction_T_min 0.4904
_exptl_absorpt_correction_type multi-scan
_exptl_absorpt_process_details
;
(SADABS; Bruker, 2012)
;
_exptl_crystal_colour 'clear light orange'
_exptl_crystal_density_diffrn 2.257
_exptl_crystal_description block
_exptl_crystal_F_000 690
_exptl_crystal_size_max 0.55
_exptl_crystal_size_mid 0.33
_exptl_crystal_size_min 0.20
_refine_diff_density_max 0.963
_refine_diff_density_min -0.820
_refine_ls_extinction_method none
_refine_ls_goodness_of_fit_ref 1.054
_refine_ls_hydrogen_treatment mixed
_refine_ls_matrix_type full
_refine_ls_number_parameters 235
_refine_ls_number_reflns 3692
_refine_ls_number_restraints 13
_refine_ls_restrained_S_all 1.053
_refine_ls_R_factor_all 0.0303
_refine_ls_R_factor_gt 0.0252
_refine_ls_shift/su_max 0.001
_refine_ls_shift/su_mean 0.000
_refine_ls_structure_factor_coef Fsqd
_refine_ls_weighting_details 'w=1/[\s^2^(Fo^2^)+(0.0347P)^2^+0.3989P] where P=(Fo^2^+2Fc^2^)/3'
_refine_ls_weighting_scheme calc
_refine_ls_wR_factor_gt 0.0649
_refine_ls_wR_factor_ref 0.0681
_reflns_number_gt 3220
_reflns_number_total 3692
_reflns_threshold_expression 'I > 2\s(I)'
_cod_data_source_file eb2023sup1.cif
_cod_data_source_block 3
_cod_database_code 2243142
_shelx_space_group_comment
;
The symmetry employed for this shelxl refinement is uniquely defined
by the following loop, which should always be used as a source of
symmetry information in preference to the above space-group names.
They are only intended as comments.
;
_shelx_estimated_absorpt_t_min 0.325
_shelx_estimated_absorpt_t_max 0.620

loop_
_space_group_symop_operation_xyz
'x, y, z'
'-x, -y, -z'

loop_
_atom_site_type_symbol
_atom_site_label
_atom_site_fract_x
_atom_site_fract_y
_atom_site_fract_z
_atom_site_U_iso_or_equiv
_atom_site_adp_type
_atom_site_calc_flag
_atom_site_occupancy
_atom_site_disorder_assembly
_atom_site_disorder_group
Mo Mo1 0.54044(3) 0.46936(2) 0.65449(2) 0.01669(9) Uani d 1 . .
Mo Mo2 0.46251(3) 0.32776(2) 0.56169(2) 0.01681(9) Uani d 1 . .
Mo Mo3 0.29965(3) 0.55064(2) 0.56544(2) 0.01718(9) Uani d 1 . .
Cl Cl1 0.41212(10) 0.10003(8) 0.64118(8) 0.0324(2) Uani d 1 . .
Cl Cl2 0.76390(8) 0.58538(7) 0.52537(7) 0.02273(17) Uani d 1 . .
Cl Cl3 0.69229(9) 0.25958(7) 0.64379(7) 0.02413(18) Uani d 1 . .
Cl Cl4 0.59212(10) 0.43277(8) 0.85707(7) 0.0303(2) Uani d 1 . .
Cl Cl5 0.38283(9) 0.68264(7) 0.65005(7) 0.02236(17) Uani d 1 . .
Cl Cl6 0.31409(9) 0.35417(8) 0.76707(7) 0.02377(18) Uani d 1 . .
Cl Cl7 0.03772(9) 0.61748(9) 0.65222(9) 0.0360(2) Uani d 1 . .
N N1 0.2062(3) 0.0615(3) 0.2565(3) 0.0242(6) Uani d 1 . .
H H1 0.196(4) 0.021(3) 0.211(3) 0.036 Uiso d 1 . .
C C1 0.4140(4) 0.1369(4) 0.0787(3) 0.0382(9) Uani d 1 . .
H H1A 0.431717 0.228439 0.022574 0.057 Uiso calc 1 . .
H H1B 0.366916 0.102550 0.037660 0.057 Uiso calc 1 . .
H H1C 0.510355 0.081919 0.091601 0.057 Uiso calc 1 . .
C C2 0.3131(4) 0.1337(3) 0.2058(3) 0.0265(7) Uani d 1 . .
C C3 0.3406(4) 0.2109(3) 0.2704(4) 0.0370(9) Uani d 1 . .
H H3A 0.424810 0.163487 0.311157 0.056 Uiso calc 1 . .
H H3B 0.249770 0.222227 0.337134 0.056 Uiso calc 1 . .
H H3C 0.365572 0.298048 0.205817 0.056 Uiso calc 1 . .
C C4 0.1507(4) -0.0037(3) 0.4928(3) 0.0281(7) Uani d 1 . .
H H4 0.253881 -0.006002 0.486934 0.034 Uiso calc 1 . .
C C5 0.1019(4) 0.0328(3) 0.3819(3) 0.0227(7) Uani d 1 . .
C C6 -0.0482(4) 0.0368(3) 0.3885(3) 0.0274(7) Uani d 1 . .
H H6 -0.079966 0.062241 0.311317 0.033 Uiso calc 1 . .
O O1 0.1737(3) 0.9573(3) 0.0897(2) 0.0440(7) Uani d 1 . .
C C7 0.0245(5) 0.7839(4) 0.1942(4) 0.0502(11) Uani d 1 . .
H H7A 0.012696 0.802221 0.271696 0.075 Uiso calc 1 . .
H H7B 0.067673 0.691137 0.209401 0.075 Uiso calc 1 . .
H H7C -0.074289 0.800190 0.175911 0.075 Uiso calc 1 . .
C C8 0.1262(4) 0.8717(4) 0.0818(4) 0.0345(8) Uani d 1 . .
C C9 0.1705(5) 0.8501(4) -0.0432(4) 0.0468(10) Uani d 1 . .
H H9A 0.205823 0.930184 -0.115350 0.070 Uiso calc 1 . .
H H9B 0.083109 0.830392 -0.056688 0.070 Uiso calc 1 . .
H H9C 0.251527 0.775370 -0.039653 0.070 Uiso calc 1 . .
O O2 0.0767(6) 0.3001(5) 0.0578(5) 0.0461(13) Uani d 0.5 . .
C C10 0.0375(9) 0.4167(7) 0.0246(6) 0.0351(17) Uani d 0.5 A -1
C C11 0.143(2) 0.512(2) -0.011(2) 0.049(5) Uani d 0.5 A -1
H H11A 0.117815 0.548863 0.056809 0.073 Uiso calc 0.5 A -1
H H11B 0.134909 0.584134 -0.094095 0.073 Uiso calc 0.5 A -1
H H11C 0.246860 0.466249 -0.018685 0.073 Uiso calc 0.5 A -1
C C12 -0.1156(17) 0.473(2) 0.006(2) 0.044(5) Uani d 0.5 A -1
H H12A -0.114886 0.495968 -0.085108 0.067 Uiso calc 0.5 A -1
H H12B -0.148442 0.553655 0.026059 0.067 Uiso calc 0.5 A -1
H H12C -0.185388 0.408443 0.063119 0.067 Uiso calc 0.5 A -1

loop_
_atom_site_aniso_label
_atom_site_aniso_U_11
_atom_site_aniso_U_22
_atom_site_aniso_U_33
_atom_site_aniso_U_12
_atom_site_aniso_U_13
_atom_site_aniso_U_23
Mo1 0.01921(17) 0.01543(15) 0.01644(15) -0.00245(12) -0.00747(11) -0.00459(11)
Mo2 0.01936(17) 0.01344(15) 0.01826(15) -0.00251(11) -0.00714(11) -0.00450(11)
Mo3 0.01548(17) 0.01715(15) 0.01989(15) -0.00117(11) -0.00588(11) -0.00728(12)
Cl1 0.0385(5) 0.0179(4) 0.0390(5) -0.0077(4) -0.0110(4) -0.0057(3)
Cl2 0.0208(4) 0.0243(4) 0.0272(4) -0.0053(3) -0.0092(3) -0.0098(3)
Cl3 0.0278(4) 0.0172(4) 0.0286(4) 0.0030(3) -0.0158(3) -0.0065(3)
Cl4 0.0429(5) 0.0301(4) 0.0223(4) -0.0098(4) -0.0159(4) -0.0053(3)
Cl5 0.0248(4) 0.0208(4) 0.0247(4) -0.0008(3) -0.0075(3) -0.0118(3)
Cl6 0.0266(4) 0.0245(4) 0.0186(4) -0.0084(3) -0.0029(3) -0.0057(3)
Cl7 0.0189(4) 0.0453(5) 0.0457(5) 0.0015(4) -0.0055(4) -0.0237(4)
N1 0.0263(16) 0.0219(14) 0.0257(14) -0.0046(12) -0.0068(12) -0.0090(11)
C1 0.040(2) 0.036(2) 0.0310(19) -0.0163(18) -0.0023(16) -0.0037(16)
C2 0.0241(19) 0.0158(16) 0.0354(18) 0.0018(14) -0.0126(15) -0.0045(14)
C3 0.037(2) 0.0235(18) 0.054(2) -0.0030(16) -0.0155(18) -0.0152(17)
C4 0.0213(18) 0.0312(18) 0.0346(18) -0.0018(15) -0.0099(15) -0.0136(15)
C5 0.0251(19) 0.0163(15) 0.0275(16) 0.0008(13) -0.0074(14) -0.0102(13)
C6 0.028(2) 0.0311(18) 0.0265(17) -0.0021(15) -0.0113(14) -0.0115(15)
O1 0.0565(18) 0.0433(16) 0.0429(15) -0.0198(14) -0.0152(13) -0.0166(13)
C7 0.038(2) 0.047(2) 0.063(3) -0.012(2) -0.013(2) -0.014(2)
C8 0.031(2) 0.0322(19) 0.043(2) 0.0004(16) -0.0204(17) -0.0105(16)
C9 0.057(3) 0.043(2) 0.050(2) -0.001(2) -0.028(2) -0.018(2)
O2 0.051(4) 0.037(3) 0.052(3) -0.007(3) -0.016(3) -0.015(3)
C10 0.046(5) 0.038(5) 0.020(3) -0.006(4) -0.003(3) -0.013(3)
C11 0.048(8) 0.054(10) 0.061(10) -0.010(7) -0.008(8) -0.040(8)
C12 0.043(7) 0.042(8) 0.036(8) 0.000(6) 0.006(5) -0.017(7)

loop_
_atom_type_symbol
_atom_type_description
_atom_type_scat_dispersion_real
_atom_type_scat_dispersion_imag
_atom_type_scat_source
C C 0.0033 0.0016 'International Tables Vol C Tables 4.2.6.8 and 6.1.1.4'
H H 0.0000 0.0000 'International Tables Vol C Tables 4.2.6.8 and 6.1.1.4'
Cl Cl 0.1484 0.1585 'International Tables Vol C Tables 4.2.6.8 and 6.1.1.4'
Mo Mo -1.6832 0.6857 'International Tables Vol C Tables 4.2.6.8 and 6.1.1.4'
N N 0.0061 0.0033 'International Tables Vol C Tables 4.2.6.8 and 6.1.1.4'
O O 0.0106 0.0060 'International Tables Vol C Tables 4.2.6.8 and 6.1.1.4'

loop_
_geom_angle_atom_site_label_1
_geom_angle_atom_site_label_2
_geom_angle_atom_site_label_3
_geom_angle_site_symmetry_1
_geom_angle_site_symmetry_3
_geom_angle
Mo2 Mo1 Mo2 2_666 . 89.98(2)
Mo2 Mo1 Mo3 2_666 2_666 60.005(19)
Mo2 Mo1 Mo3 2_666 . 60.202(14)
Mo3 Mo1 Mo2 2_666 . 59.977(16)
Mo3 Mo1 Mo2 . . 59.763(15)
Mo3 Mo1 Mo3 2_666 . 89.98(2)
Cl2 Mo1 Mo2 . . 118.05(2)
Cl2 Mo1 Mo2 . 2_666 58.24(2)
Cl2 Mo1 Mo3 . 2_666 58.09(2)
Cl2 Mo1 Mo3 . . 118.42(3)
Cl2 Mo1 Cl5 . . 90.29(3)
Cl2 Mo1 Cl6 . . 175.36(2)
Cl3 Mo1 Mo2 . . 58.22(2)
Cl3 Mo1 Mo2 . 2_666 118.22(2)
Cl3 Mo1 Mo3 . 2_666 58.23(2)
Cl3 Mo1 Mo3 . . 117.98(2)
Cl3 Mo1 Cl2 . . 89.80(3)
Cl3 Mo1 Cl5 . . 175.65(2)
Cl3 Mo1 Cl6 . . 89.39(3)
Cl4 Mo1 Mo2 . 2_666 134.02(3)
Cl4 Mo1 Mo2 . . 136.00(2)
Cl4 Mo1 Mo3 . 2_666 135.46(3)
Cl4 Mo1 Mo3 . . 134.55(2)
Cl4 Mo1 Cl2 . . 91.90(3)
Cl4 Mo1 Cl3 . . 93.21(3)
Cl4 Mo1 Cl5 . . 91.13(3)
Cl4 Mo1 Cl6 . . 92.71(3)
Cl5 Mo1 Mo2 . 2_666 58.39(2)
Cl5 Mo1 Mo2 . . 118.08(2)
Cl5 Mo1 Mo3 . . 58.33(2)
Cl5 Mo1 Mo3 . 2_666 118.37(2)
Cl5 Mo1 Cl6 . . 90.17(3)
Cl6 Mo1 Mo2 . 2_666 118.37(2)
Cl6 Mo1 Mo2 . . 57.82(2)
Cl6 Mo1 Mo3 . . 58.19(2)
Cl6 Mo1 Mo3 . 2_666 117.79(2)
Mo1 Mo2 Mo1 2_666 . 90.02(2)
Mo1 Mo2 Mo3 2_666 . 60.165(17)
Mo1 Mo2 Mo3 2_666 2_666 60.081(15)
Mo3 Mo2 Mo1 . . 59.951(17)
Mo3 Mo2 Mo1 2_666 . 59.830(17)
Mo3 Mo2 Mo3 . 2_666 90.00(2)
Cl1 Mo2 Mo1 . . 135.83(3)
Cl1 Mo2 Mo1 . 2_666 134.15(2)
Cl1 Mo2 Mo3 . . 134.88(3)
Cl1 Mo2 Mo3 . 2_666 135.11(2)
Cl1 Mo2 Cl2 . 2_666 91.56(3)
Cl1 Mo2 Cl3 . . 93.08(3)
Cl1 Mo2 Cl5 . 2_666 91.61(3)
Cl1 Mo2 Cl6 . . 92.55(3)
Cl2 Mo2 Mo1 2_666 2_666 58.35(2)
Cl2 Mo2 Mo1 2_666 . 118.11(2)
Cl2 Mo2 Mo3 2_666 2_666 118.40(2)
Cl2 Mo2 Mo3 2_666 . 58.18(2)
Cl2 Mo2 Cl3 2_666 . 175.35(2)
Cl2 Mo2 Cl5 2_666 2_666 90.33(3)
Cl3 Mo2 Mo1 . . 57.85(2)
Cl3 Mo2 Mo1 . 2_666 118.13(2)
Cl3 Mo2 Mo3 . 2_666 58.07(2)
Cl3 Mo2 Mo3 . . 117.79(2)
Cl3 Mo2 Cl5 . 2_666 89.93(3)
Cl5 Mo2 Mo1 2_666 . 118.09(2)
Cl5 Mo2 Mo1 2_666 2_666 58.35(2)
Cl5 Mo2 Mo3 2_666 2_666 58.28(2)
Cl5 Mo2 Mo3 2_666 . 118.49(2)
Cl6 Mo2 Mo1 . . 58.24(2)
Cl6 Mo2 Mo1 . 2_666 118.54(3)
Cl6 Mo2 Mo3 . 2_666 118.06(2)
Cl6 Mo2 Mo3 . . 58.39(2)
Cl6 Mo2 Cl2 . 2_666 89.98(3)
Cl6 Mo2 Cl3 . . 89.42(3)
Cl6 Mo2 Cl5 . 2_666 175.82(2)
Mo1 Mo3 Mo1 2_666 . 90.025(19)
Mo1 Mo3 Mo2 . 2_666 59.719(18)
Mo1 Mo3 Mo2 2_666 2_666 60.193(13)
Mo2 Mo3 Mo1 . . 60.287(13)
Mo2 Mo3 Mo1 . 2_666 59.830(12)
Mo2 Mo3 Mo2 . 2_666 90.00(2)
Cl2 Mo3 Mo1 2_666 . 118.50(2)
Cl2 Mo3 Mo1 2_666 2_666 58.24(2)
Cl2 Mo3 Mo2 2_666 . 58.23(2)
Cl2 Mo3 Mo2 2_666 2_666 118.42(2)
Cl2 Mo3 Cl3 2_666 2_666 89.77(3)
Cl2 Mo3 Cl5 2_666 . 175.88(3)
Cl2 Mo3 Cl6 2_666 . 89.79(3)
Cl3 Mo3 Mo1 2_666 2_666 58.03(2)
Cl3 Mo3 Mo1 2_666 . 117.94(2)
Cl3 Mo3 Mo2 2_666 2_666 58.24(2)
Cl3 Mo3 Mo2 2_666 . 117.85(2)
Cl3 Mo3 Cl5 2_666 . 89.98(3)
Cl3 Mo3 Cl6 2_666 . 175.12(3)
Cl5 Mo3 Mo1 . . 58.18(2)
Cl5 Mo3 Mo1 . 2_666 118.35(2)
Cl5 Mo3 Mo2 . 2_666 58.17(2)
Cl5 Mo3 Mo2 . . 118.46(3)
Cl6 Mo3 Mo1 . . 58.25(2)
Cl6 Mo3 Mo1 . 2_666 117.84(3)
Cl6 Mo3 Mo2 . . 58.02(2)
Cl6 Mo3 Mo2 . 2_666 117.94(2)
Cl6 Mo3 Cl5 . . 90.12(3)
Cl7 Mo3 Mo1 . . 134.62(3)
Cl7 Mo3 Mo1 . 2_666 135.36(2)
Cl7 Mo3 Mo2 . 2_666 134.89(3)
Cl7 Mo3 Mo2 . . 135.11(3)
Cl7 Mo3 Cl2 . 2_666 92.39(3)
Cl7 Mo3 Cl3 . 2_666 92.59(3)
Cl7 Mo3 Cl5 . . 91.72(3)
Cl7 Mo3 Cl6 . . 92.28(3)
Mo2 Cl2 Mo1 2_666 . 63.41(2)
Mo3 Cl2 Mo1 2_666 . 63.67(2)
Mo3 Cl2 Mo2 2_666 2_666 63.59(2)
Mo1 Cl3 Mo2 . . 63.92(2)
Mo1 Cl3 Mo3 . 2_666 63.73(2)
Mo3 Cl3 Mo2 2_666 . 63.69(2)
Mo1 Cl5 Mo2 . 2_666 63.26(2)
Mo1 Cl5 Mo3 . . 63.48(2)
Mo2 Cl5 Mo3 2_666 . 63.55(2)
Mo2 Cl6 Mo1 . . 63.94(2)
Mo2 Cl6 Mo3 . . 63.58(3)
Mo3 Cl6 Mo1 . . 63.56(2)
C2 N1 H1 . . 117(2)
C2 N1 C5 . . 129.1(3)
C5 N1 H1 . . 114(2)
H1A C1 H1B . . 109.5
H1A C1 H1C . . 109.5
H1B C1 H1C . . 109.5
C2 C1 H1A . . 109.5
C2 C1 H1B . . 109.5
C2 C1 H1C . . 109.5
N1 C2 C1 . . 118.1(3)
N1 C2 C3 . . 122.8(3)
C1 C2 C3 . . 119.1(3)
C2 C3 H3A . . 109.5
C2 C3 H3B . . 109.5
C2 C3 H3C . . 109.5
H3A C3 H3B . . 109.5
H3A C3 H3C . . 109.5
H3B C3 H3C . . 109.5
C5 C4 H4 . . 120.4
C6 C4 H4 2_556 . 120.4
C6 C4 C5 2_556 . 119.1(3)
C4 C5 N1 . . 121.0(3)
C4 C5 C6 . . 121.2(3)
C6 C5 N1 . . 117.7(3)
C4 C6 C5 2_556 . 119.6(3)
C4 C6 H6 2_556 . 120.2
C5 C6 H6 . . 120.2
H7A C7 H7B . . 109.5
H7A C7 H7C . . 109.5
H7B C7 H7C . . 109.5
C8 C7 H7A . . 109.5
C8 C7 H7B . . 109.5
C8 C7 H7C . . 109.5
O1 C8 C7 . . 121.9(4)
O1 C8 C9 . . 120.5(3)
C7 C8 C9 . . 117.7(3)
C8 C9 H9A . . 109.5
C8 C9 H9B . . 109.5
C8 C9 H9C . . 109.5
H9A C9 H9B . . 109.5
H9A C9 H9C . . 109.5
H9B C9 H9C . . 109.5
O2 C10 C11 . . 122.1(9)
O2 C10 C12 . . 120.8(9)
C12 C10 C11 . . 116.9(14)
C10 C11 H11A . . 109.5
C10 C11 H11B . . 109.5
C10 C11 H11C . . 109.5
H11A C11 H11B . . 109.5
H11A C11 H11C . . 109.5
H11B C11 H11C . . 109.5
C10 C12 H12A . . 109.5
C10 C12 H12B . . 109.5
C10 C12 H12C . . 109.5
H12A C12 H12B . . 109.5
H12A C12 H12C . . 109.5
H12B C12 H12C . . 109.5

loop_
_geom_bond_atom_site_label_1
_geom_bond_atom_site_label_2
_geom_bond_site_symmetry_2
_geom_bond_distance
Mo1 Mo2 2_666 2.5943(6)
Mo1 Mo2 . 2.6126(5)
Mo1 Mo3 . 2.6038(6)
Mo1 Mo3 2_666 2.6031(7)
Mo1 Cl2 . 2.4695(9)
Mo1 Cl3 . 2.4627(9)
Mo1 Cl4 . 2.4202(9)
Mo1 Cl5 . 2.4727(9)
Mo1 Cl6 . 2.4729(9)
Mo2 Mo3 2_666 2.6069(6)
Mo2 Mo3 . 2.5989(7)
Mo2 Cl1 . 2.4391(10)
Mo2 Cl2 2_666 2.4668(9)
Mo2 Cl3 . 2.4727(9)
Mo2 Cl5 2_666 2.4738(9)
Mo2 Cl6 . 2.4616(9)
Mo3 Cl2 2_666 2.4655(8)
Mo3 Cl3 2_666 2.4680(9)
Mo3 Cl5 . 2.4767(8)
Mo3 Cl6 . 2.4714(9)
Mo3 Cl7 . 2.4110(10)
N1 H1 . 0.870(18)
N1 C2 . 1.284(4)
N1 C5 . 1.434(4)
C1 H1A . 0.9800
C1 H1B . 0.9800
C1 H1C . 0.9800
C1 C2 . 1.477(5)
C2 C3 . 1.480(5)
C3 H3A . 0.9800
C3 H3B . 0.9800
C3 H3C . 0.9800
C4 H4 . 0.9500
C4 C5 . 1.381(4)
C4 C6 2_556 1.372(5)
C5 C6 . 1.386(4)
C6 H6 . 0.9500
O1 C8 . 1.206(4)
C7 H7A . 0.9800
C7 H7B . 0.9800
C7 H7C . 0.9800
C7 C8 . 1.480(5)
C8 C9 . 1.494(5)
C9 H9A . 0.9800
C9 H9B . 0.9800
C9 H9C . 0.9800
O2 C10 . 1.193(8)
C10 C11 . 1.488(13)
C10 C12 . 1.475(13)
C11 H11A . 0.9800
C11 H11B . 0.9800
C11 H11C . 0.9800
C12 H12A . 0.9800
C12 H12B . 0.9800
C12 H12C . 0.9800

loop_
_geom_hbond_atom_site_label_D
_geom_hbond_atom_site_label_H
_geom_hbond_atom_site_label_A
_geom_hbond_site_symmetry_A
_geom_hbond_distance_DH
_geom_hbond_distance_HA
_geom_hbond_distance_DA
_geom_hbond_angle_DHA
_geom_hbond_publ_flag
N1 H1 O1 1_545 0.870(18) 1.927(19) 2.791(4) 172(3) yes

loop_
_geom_torsion_atom_site_label_1
_geom_torsion_atom_site_label_2
_geom_torsion_atom_site_label_3
_geom_torsion_atom_site_label_4
_geom_torsion_site_symmetry_1
_geom_torsion_site_symmetry_4
_geom_torsion
N1 C5 C6 C4 . 2_556 176.9(3)
C2 N1 C5 C4 . . -46.6(5)
C2 N1 C5 C6 . . 136.5(3)
C4 C5 C6 C4 . 2_556 -0.1(5)
C5 N1 C2 C1 . . 174.4(3)
C5 N1 C2 C3 . . -4.4(5)
C6 C4 C5 N1 2_556 . -176.7(3)
C6 C4 C5 C6 2_556 . 0.1(5)

_cod_database_fobs_code 2243142
